data_4500825
loop_
_publ_author_name
'Ghosh, Soumyajit'
'Bag, Partha Pratim'
'Reddy, C. Malla'

_publ_section_title
;
 Co-Crystals of Sulfamethazine with Some Carboxylic Acids and Amides:
 Co-Former Assisted Tautomerism in an Active Pharmaceutical Ingredient and
 Hydrogen Bond Competition Study
;
_journal_issue 8
_journal_name_full 'Crystal Growth &amp; Design'
_journal_page_first 3489
_journal_paper_doi 10.1021/cg200334m
_journal_volume 11
_journal_year 2011
_chemical_formula_moiety 'C12 H14 N4 O2 S, C11 H8 O3'
_chemical_formula_sum 'C23 H22 N4 O5 S'
_chemical_formula_weight 466.51
_chemical_melting_point 472.17
_chemical_name_systematic
; 
 ? 
;
_space_group_IT_number 19
_symmetry_cell_setting orthorhombic
_symmetry_space_group_name_Hall 'P 2ac 2ab'
_symmetry_space_group_name_H-M 'P 21 21 21'
_atom_sites_solution_hydrogens geom
_atom_sites_solution_primary direct
_atom_sites_solution_secondary difmap
_audit_creation_method SHELXL-97
_cell_angle_alpha 90.00
_cell_angle_beta 90.00
_cell_angle_gamma 90.00
_cell_formula_units_Z 4
_cell_length_a 6.7701(4)
_cell_length_b 16.6846(11)
_cell_length_c 18.9656(12)
_cell_measurement_reflns_used 8193
_cell_measurement_temperature 100(2)
_cell_measurement_theta_max 31.63
_cell_measurement_theta_min 2.67
_cell_volume 2142.3(2)
_computing_cell_refinement 'Bruker SMART'
_computing_data_collection 'Bruker SMART'
_computing_data_reduction 'Bruker SAINT'
_computing_molecular_graphics 'Bruker SHELXTL'
_computing_publication_material 'Bruker SHELXTL'
_computing_structure_refinement 'SHELXL-97 (Sheldrick, 1997)'
_computing_structure_solution 'SHELXS-97 (Sheldrick, 1990)'
_diffrn_ambient_temperature 100(2)
_diffrn_measured_fraction_theta_full 0.978
_diffrn_measured_fraction_theta_max 0.978
_diffrn_radiation_monochromator graphite
_diffrn_radiation_source 'fine-focus sealed tube'
_diffrn_radiation_type MoK\a
_diffrn_radiation_wavelength 0.71073
_diffrn_reflns_av_R_equivalents 0.0177
_diffrn_reflns_av_sigmaI/netI 0.0208
_diffrn_reflns_limit_h_max 2
_diffrn_reflns_limit_h_min -8
_diffrn_reflns_limit_k_max 21
_diffrn_reflns_limit_k_min -21
_diffrn_reflns_limit_l_max 23
_diffrn_reflns_limit_l_min -23
_diffrn_reflns_number 10494
_diffrn_reflns_theta_full 27.00
_diffrn_reflns_theta_max 27.00
_diffrn_reflns_theta_min 2.44
_exptl_absorpt_coefficient_mu 0.196
_exptl_absorpt_correction_T_max 0.984
_exptl_absorpt_correction_T_min 0.963
_exptl_absorpt_correction_type multi-scan
_exptl_absorpt_process_details 'multi-scan absorption correction'
_exptl_crystal_colour yellow
_exptl_crystal_density_diffrn 1.446
_exptl_crystal_density_method 'not measured'
_exptl_crystal_description needle
_exptl_crystal_F_000 976
_exptl_crystal_size_max 0.48
_exptl_crystal_size_mid 0.16
_exptl_crystal_size_min 0.08
_refine_diff_density_max 0.271
_refine_diff_density_min -0.236
_refine_diff_density_rms 0.040
_refine_ls_abs_structure_details 'Flack H D (1983), Acta Cryst. A39, 876-881'
_refine_ls_abs_structure_Flack 0.35(5)
_refine_ls_extinction_method none
_refine_ls_goodness_of_fit_ref 0.895
_refine_ls_hydrogen_treatment mixed
_refine_ls_matrix_type full
_refine_ls_number_parameters 320
_refine_ls_number_reflns 4455
_refine_ls_number_restraints 0
_refine_ls_restrained_S_all 0.895
_refine_ls_R_factor_all 0.0290
_refine_ls_R_factor_gt 0.0272
_refine_ls_shift/su_max 0.001
_refine_ls_shift/su_mean 0.000
_refine_ls_structure_factor_coef Fsqd
_refine_ls_weighting_details 'calc w=1/[\s^2^(Fo^2^)+(0.0716P)^2^+0.3825P] where P=(Fo^2^+2Fc^2^)/3'
_refine_ls_weighting_scheme calc
_refine_ls_wR_factor_gt 0.0800
_refine_ls_wR_factor_ref 0.0830
_reflns_number_gt 4291
_reflns_number_total 4455
_reflns_threshold_expression >2sigma(I)
_cod_data_source_file cg200334m_si_002.cif
_cod_data_source_block cmr_sg_063_1
_cod_depositor_comments
;
The following automatic conversions were performed:

'_symmetry_cell_setting' value 'Orthorhombic' changed to
'orthorhombic' according to
/home/saulius/struct/CIF-dictionaries/cif_core.dic dictionary named
'cif_core.dic' version 2.4.1 from 2010-06-29.

Automatic conversion script
Id: cif_fix_values 1715 2011-07-08 13:25:40Z adriana 
;
_cod_original_sg_symbol_H-M 'P2(1)2(1)2(1) '
_cod_database_code 4500825

loop_
_symmetry_equiv_pos_as_xyz
'x, y, z'
'x+1/2, -y+1/2, -z'
'-x, y+1/2, -z+1/2'
'-x+1/2, -y, z+1/2'

loop_
_atom_site_label
_atom_site_type_symbol
_atom_site_fract_x
_atom_site_fract_y
_atom_site_fract_z
_atom_site_U_iso_or_equiv
_atom_site_adp_type
_atom_site_occupancy
_atom_site_symmetry_multiplicity
_atom_site_calc_flag
_atom_site_refinement_flags
S1 S 0.15956(5) 0.04236(2) 0.144882(18) 0.01958(10) Uani 1 1 d .
O1 O 0.36168(17) 0.06828(7) 0.14109(6) 0.0274(2) Uani 1 1 d .
O2 O 0.1161(2) -0.02429(7) 0.19114(6) 0.0283(3) Uani 1 1 d .
O3 O 0.54755(17) 0.64290(7) 1.04631(6) 0.0245(2) Uani 1 1 d .
O4 O 0.55271(17) 0.64693(7) 0.92838(6) 0.0251(2) Uani 1 1 d .
O5 O 0.59280(19) 0.77435(7) 1.11682(6) 0.0273(3) Uani 1 1 d .
N1 N -0.2821(2) 0.31075(9) 0.27496(8) 0.0252(3) Uani 1 1 d .
N2 N 0.0782(2) 0.01128(7) 0.06882(7) 0.0201(3) Uani 1 1 d .
N3 N 0.11146(18) 0.13882(7) 0.01459(6) 0.0194(3) Uani 1 1 d .
N4 N 0.04369(19) 0.02176(8) -0.05048(7) 0.0186(2) Uani 1 1 d .
C1 C -0.1829(2) 0.24918(9) 0.24224(8) 0.0207(3) Uani 1 1 d .
C2 C -0.2776(2) 0.17616(9) 0.22734(8) 0.0206(3) Uani 1 1 d .
H2A H -0.4095 0.1694 0.2397 0.025 Uiso 1 1 calc R
C3 C -0.1775(2) 0.11422(8) 0.19447(7) 0.0199(3) Uani 1 1 d .
H3A H -0.2415 0.0659 0.1856 0.024 Uiso 1 1 calc R
C4 C 0.0190(2) 0.12424(8) 0.17476(8) 0.0185(3) Uani 1 1 d .
C5 C 0.08008(19) 0.05907(9) 0.01174(8) 0.0176(3) Uani 1 1 d .
C6 C 0.0970(2) 0.17964(9) -0.04571(8) 0.0202(3) Uani 1 1 d .
C7 C 0.0520(2) 0.14345(10) -0.11040(8) 0.0216(3) Uani 1 1 d .
H7 H 0.0381 0.1740 -0.1511 0.026 Uiso 1 1 calc R
C8 C 0.0137(2) 0.25891(9) 0.22048(9) 0.0245(3) Uani 1 1 d .
H8 H 0.0777 0.3073 0.2287 0.029 Uiso 1 1 calc R
C9 C 0.1138(2) 0.19730(9) 0.18688(8) 0.0236(3) Uani 1 1 d .
H9 H 0.2438 0.2046 0.1724 0.028 Uiso 1 1 calc R
C10 C 0.0290(2) 0.06157(9) -0.11226(8) 0.0199(3) Uani 1 1 d .
C11 C -0.0054(3) 0.01387(10) -0.17764(9) 0.0259(3) Uani 1 1 d .
H11A H 0.1192 -0.0021 -0.1973 0.039 Uiso 1 1 calc R
H11B H -0.0759 0.0459 -0.2113 0.039 Uiso 1 1 calc R
H11C H -0.0817 -0.0329 -0.1664 0.039 Uiso 1 1 calc R
C12 C 0.1347(3) 0.26801(9) -0.04184(9) 0.0266(3) Uani 1 1 d .
H12A H 0.1710 0.2823 0.0055 0.040 Uiso 1 1 calc R
H12B H 0.0172 0.2965 -0.0551 0.040 Uiso 1 1 calc R
H12C H 0.2401 0.2819 -0.0734 0.040 Uiso 1 1 calc R
C13 C 0.5498(2) 0.68079(9) 0.98990(8) 0.0202(3) Uani 1 1 d .
C14 C 0.5505(2) 0.76948(9) 0.98951(8) 0.0200(3) Uani 1 1 d .
C15 C 0.5715(2) 0.81328(9) 1.05398(8) 0.0214(3) Uani 1 1 d .
C16 C 0.5742(2) 0.89529(10) 1.05336(8) 0.0218(3) Uani 1 1 d .
H16 H 0.5903 0.9232 1.0954 0.026 Uiso 1 1 calc R
C17 C 0.5527(2) 0.93796(9) 0.98954(8) 0.0199(3) Uani 1 1 d .
C18 C 0.5552(2) 1.02340(9) 0.98676(8) 0.0210(3) Uani 1 1 d .
H18 H 0.5744 1.0528 1.0278 0.025 Uiso 1 1 calc R
C19 C 0.5296(2) 1.06221(9) 0.92390(9) 0.0220(3) Uani 1 1 d .
H19 H 0.5333 1.1179 0.9229 0.026 Uiso 1 1 calc R
C20 C 0.4978(2) 1.01985(9) 0.86055(9) 0.0228(3) Uani 1 1 d .
H20 H 0.4785 1.0474 0.8185 0.027 Uiso 1 1 calc R
C21 C 0.4956(2) 0.93762(9) 0.86156(8) 0.0214(3) Uani 1 1 d .
H21 H 0.4742 0.9096 0.8199 0.026 Uiso 1 1 calc R
C22 C 0.5256(2) 0.89483(9) 0.92518(8) 0.0193(3) Uani 1 1 d .
C23 C 0.5283(2) 0.81070(9) 0.92717(8) 0.0199(3) Uani 1 1 d .
H23 H 0.5148 0.7822 0.8853 0.024 Uiso 1 1 calc R
H4A H 0.562(4) 0.5911(18) 0.9324(14) 0.056(7) Uiso 1 1 d .
H5 H 0.572(4) 0.7244(16) 1.1063(13) 0.045(6) Uiso 1 1 d .
H1A H -0.224(3) 0.3521(15) 0.2892(12) 0.037(6) Uiso 1 1 d .
H1B H -0.384(4) 0.2972(13) 0.3036(12) 0.034(5) Uiso 1 1 d .
H4 H 0.041(3) -0.0268(14) -0.0502(11) 0.032(6) Uiso 1 1 d .

loop_
_atom_site_aniso_label
_atom_site_aniso_U_11
_atom_site_aniso_U_22
_atom_site_aniso_U_33
_atom_site_aniso_U_23
_atom_site_aniso_U_13
_atom_site_aniso_U_12
S1 0.02557(18) 0.01683(17) 0.01633(16) -0.00048(13) -0.00091(14) 0.00336(13)
O1 0.0252(5) 0.0308(6) 0.0263(6) -0.0069(5) -0.0027(5) 0.0040(4)
O2 0.0472(7) 0.0187(5) 0.0190(5) 0.0027(4) 0.0008(5) 0.0054(5)
O3 0.0298(6) 0.0184(5) 0.0253(6) 0.0010(4) 0.0001(5) 0.0013(4)
O4 0.0337(6) 0.0163(5) 0.0254(6) -0.0020(4) 0.0017(5) 0.0014(4)
O5 0.0399(6) 0.0218(5) 0.0201(5) -0.0001(4) 0.0014(5) 0.0013(5)
N1 0.0336(7) 0.0187(7) 0.0233(7) -0.0038(5) 0.0023(6) 0.0034(6)
N2 0.0256(6) 0.0166(6) 0.0182(6) -0.0004(5) 0.0002(5) -0.0010(5)
N3 0.0235(6) 0.0161(6) 0.0185(6) 0.0004(5) 0.0018(5) 0.0003(5)
N4 0.0199(6) 0.0153(6) 0.0206(6) -0.0018(5) 0.0005(5) -0.0006(5)
C1 0.0290(7) 0.0167(6) 0.0164(6) 0.0009(5) -0.0020(6) 0.0025(6)
C2 0.0227(7) 0.0204(7) 0.0188(7) 0.0015(6) 0.0009(6) 0.0015(5)
C3 0.0262(7) 0.0158(6) 0.0175(7) 0.0012(5) -0.0031(6) -0.0025(6)
C4 0.0259(7) 0.0152(6) 0.0144(6) 0.0006(5) 0.0010(5) 0.0028(5)
C5 0.0153(6) 0.0180(7) 0.0196(7) -0.0011(5) 0.0021(5) 0.0009(5)
C6 0.0203(7) 0.0189(7) 0.0215(7) 0.0007(6) 0.0034(6) 0.0012(5)
C7 0.0239(7) 0.0232(7) 0.0176(7) 0.0027(6) 0.0010(6) 0.0006(6)
C8 0.0310(8) 0.0167(7) 0.0258(8) -0.0006(6) 0.0019(7) -0.0040(6)
C9 0.0270(7) 0.0196(7) 0.0243(8) -0.0008(6) 0.0043(6) -0.0028(6)
C10 0.0163(6) 0.0241(7) 0.0194(7) -0.0017(6) 0.0023(5) -0.0004(5)
C11 0.0274(7) 0.0292(8) 0.0212(7) -0.0028(6) -0.0003(6) -0.0042(6)
C12 0.0389(9) 0.0168(7) 0.0242(8) 0.0012(6) 0.0022(7) -0.0008(6)
C13 0.0157(6) 0.0208(7) 0.0242(7) -0.0018(6) 0.0016(6) 0.0008(5)
C14 0.0167(6) 0.0192(7) 0.0242(8) -0.0029(6) 0.0028(6) 0.0001(5)
C15 0.0196(7) 0.0237(7) 0.0209(7) -0.0006(6) 0.0023(6) 0.0011(5)
C16 0.0240(7) 0.0223(7) 0.0192(7) -0.0067(6) 0.0018(6) -0.0007(6)
C17 0.0162(6) 0.0208(7) 0.0227(7) -0.0034(6) 0.0029(6) 0.0003(5)
C18 0.0204(6) 0.0188(7) 0.0238(7) -0.0058(6) 0.0021(6) -0.0011(5)
C19 0.0198(6) 0.0172(7) 0.0289(8) -0.0016(6) 0.0037(6) 0.0001(5)
C20 0.0239(7) 0.0230(7) 0.0216(7) 0.0024(6) 0.0022(6) 0.0010(5)
C21 0.0211(6) 0.0235(7) 0.0195(7) -0.0030(6) 0.0021(6) 0.0010(5)
C22 0.0172(6) 0.0180(7) 0.0226(7) -0.0029(6) 0.0046(6) -0.0008(5)
C23 0.0189(6) 0.0197(7) 0.0210(7) -0.0046(6) 0.0023(6) 0.0008(5)

loop_
_atom_type_symbol
_atom_type_description
_atom_type_scat_dispersion_real
_atom_type_scat_dispersion_imag
_atom_type_scat_source
C C 0.0033 0.0016 'International Tables Vol C Tables 4.2.6.8 and 6.1.1.4'
H H 0.0000 0.0000 'International Tables Vol C Tables 4.2.6.8 and 6.1.1.4'
N N 0.0061 0.0033 'International Tables Vol C Tables 4.2.6.8 and 6.1.1.4'
O O 0.0106 0.0060 'International Tables Vol C Tables 4.2.6.8 and 6.1.1.4'
S S 0.1246 0.1234 'International Tables Vol C Tables 4.2.6.8 and 6.1.1.4'

loop_
_geom_angle_atom_site_label_1
_geom_angle_atom_site_label_2
_geom_angle_atom_site_label_3
_geom_angle
O1 S1 O2 117.09(7)
O1 S1 N2 111.94(7)
O2 S1 N2 102.92(7)
O1 S1 C4 107.32(7)
O2 S1 C4 106.96(7)
N2 S1 C4 110.46(7)
C13 O4 H4A 111.2(17)
C15 O5 H5 103.9(16)
C1 N1 H1A 121.9(15)
C1 N1 H1B 117.0(14)
H1A N1 H1B 112(2)
C5 N2 S1 121.40(10)
C6 N3 C5 117.24(13)
C10 N4 C5 122.84(13)
C10 N4 H4 119.8(15)
C5 N4 H4 117.1(15)
N1 C1 C8 120.64(14)
N1 C1 C2 121.01(15)
C8 C1 C2 118.31(14)
C3 C2 C1 120.95(14)
C3 C2 H2A 119.5
C1 C2 H2A 119.5
C2 C3 C4 119.94(13)
C2 C3 H3A 120.0
C4 C3 H3A 120.0
C3 C4 C9 119.99(14)
C3 C4 S1 120.69(11)
C9 C4 S1 118.84(12)
N2 C5 N3 123.67(13)
N2 C5 N4 115.25(13)
N3 C5 N4 121.07(13)
N3 C6 C7 123.12(13)
N3 C6 C12 116.59(14)
C7 C6 C12 120.28(14)
C10 C7 C6 118.38(14)
C10 C7 H7 120.8
C6 C7 H7 120.8
C9 C8 C1 120.88(14)
C9 C8 H8 119.6
C1 C8 H8 119.6
C8 C9 C4 119.87(15)
C8 C9 H9 120.1
C4 C9 H9 120.1
N4 C10 C7 117.25(14)
N4 C10 C11 118.05(13)
C7 C10 C11 124.68(14)
C10 C11 H11A 109.5
C10 C11 H11B 109.5
H11A C11 H11B 109.5
C10 C11 H11C 109.5
H11A C11 H11C 109.5
H11B C11 H11C 109.5
C6 C12 H12A 109.5
C6 C12 H12B 109.5
H12A C12 H12B 109.5
C6 C12 H12C 109.5
H12A C12 H12C 109.5
H12B C12 H12C 109.5
O3 C13 O4 123.59(14)
O3 C13 C14 120.87(14)
O4 C13 C14 115.54(13)
C23 C14 C15 119.31(13)
C23 C14 C13 120.25(14)
C15 C14 C13 120.43(14)
O5 C15 C16 118.80(14)
O5 C15 C14 120.89(14)
C16 C15 C14 120.30(14)
C15 C16 C17 120.68(14)
C15 C16 H16 119.7
C17 C16 H16 119.7
C16 C17 C18 122.30(14)
C16 C17 C22 119.45(13)
C18 C17 C22 118.25(14)
C19 C18 C17 120.24(14)
C19 C18 H18 119.9
C17 C18 H18 119.9
C18 C19 C20 121.65(13)
C18 C19 H19 119.2
C20 C19 H19 119.2
C21 C20 C19 119.39(15)
C21 C20 H20 120.3
C19 C20 H20 120.3
C20 C21 C22 120.95(14)
C20 C21 H21 119.5
C22 C21 H21 119.5
C23 C22 C21 121.91(14)
C23 C22 C17 118.61(14)
C21 C22 C17 119.48(13)
C14 C23 C22 121.62(14)
C14 C23 H23 119.2
C22 C23 H23 119.2

loop_
_geom_bond_atom_site_label_1
_geom_bond_atom_site_label_2
_geom_bond_distance
S1 O1 1.4369(12)
S1 O2 1.4467(11)
S1 N2 1.6288(13)
S1 C4 1.7588(14)
O3 C13 1.2428(19)
O4 C13 1.2966(19)
O4 H4A 0.94(3)
O5 C15 1.365(2)
O5 H5 0.87(3)
N1 C1 1.375(2)
N1 H1A 0.84(2)
N1 H1B 0.90(2)
N2 C5 1.3445(19)
N3 C6 1.335(2)
N3 C5 1.3486(19)
N4 C10 1.351(2)
N4 C5 1.3568(19)
N4 H4 0.81(2)
C1 C8 1.402(2)
C1 C2 1.405(2)
C2 C3 1.384(2)
C2 H2A 0.9300
C3 C4 1.392(2)
C3 H3A 0.9300
C4 C9 1.397(2)
C6 C7 1.401(2)
C6 C12 1.498(2)
C7 C10 1.375(2)
C7 H7 0.9300
C8 C9 1.386(2)
C8 H8 0.9300
C9 H9 0.9300
C10 C11 1.492(2)
C11 H11A 0.9600
C11 H11B 0.9600
C11 H11C 0.9600
C12 H12A 0.9600
C12 H12B 0.9600
C12 H12C 0.9600
C13 C14 1.480(2)
C14 C23 1.376(2)
C14 C15 1.431(2)
C15 C16 1.369(2)
C16 C17 1.412(2)
C16 H16 0.9300
C17 C18 1.427(2)
C17 C22 1.429(2)
C18 C19 1.368(2)
C18 H18 0.9300
C19 C20 1.410(2)
C19 H19 0.9300
C20 C21 1.372(2)
C20 H20 0.9300
C21 C22 1.417(2)
C21 H21 0.9300
C22 C23 1.404(2)
C23 H23 0.9300

loop_
_cod_related_entry_id
_cod_related_entry_database
_cod_related_entry_code
1 ChemSpider 30661314
